data_4502316
loop_
_publ_author_name
'Li, Xinfa'
'Liu, Tianfu'
'Lin, Qipu'
'Cao, Rong'

_publ_section_title
;
 Rare Earth Metal Oxalatophosphonates: Syntheses, Structure Diversity, and
 Photoluminescence Properties
;
_journal_issue 2
_journal_name_full 'Crystal Growth &amp; Design'
_journal_page_first 608
_journal_paper_doi 10.1021/cg900995u
_journal_volume 10
_journal_year 2010
_chemical_formula_sum 'C22 H67 Cl2 Gd3 N3 O39 P3'
_chemical_formula_weight 1633.35
_chemical_name_systematic
; 
 ? 
;
_space_group_IT_number 2
_symmetry_cell_setting triclinic
_symmetry_space_group_name_Hall '-P 1'
_symmetry_space_group_name_H-M 'P -1'
_atom_sites_solution_hydrogens geom
_atom_sites_solution_primary direct
_atom_sites_solution_secondary difmap
_audit_creation_method SHELXL-97
_cell_angle_alpha 94.075(9)
_cell_angle_beta 94.588(7)
_cell_angle_gamma 103.544(5)
_cell_formula_units_Z 2
_cell_length_a 10.289(6)
_cell_length_b 14.929(9)
_cell_length_c 18.205(10)
_cell_measurement_reflns_used 7623
_cell_measurement_temperature 293(2)
_cell_measurement_theta_max 27.4797
_cell_measurement_theta_min 3.0882
_cell_volume 2698(3)
_computing_cell_refinement 'CrystalClear (Rigaku/MSC Inc., 2005)'
_computing_data_collection 'CrystalClear (Rigaku/MSC Inc., 2005)'
_computing_data_reduction 'CrystalClear (Rigaku/MSC Inc., 2005)'
_computing_molecular_graphics 'Bruker SHELXTL'
_computing_publication_material 'Bruker SHELXTL'
_computing_structure_refinement 'SHELXL-97 (Sheldrick, 1997)'
_computing_structure_solution 'SHELXS-97 (Sheldrick, 1990)'
_diffrn_ambient_temperature 293(2)
_diffrn_measured_fraction_theta_full 0.896
_diffrn_measured_fraction_theta_max 0.896
_diffrn_measurement_device_type 'CCD area detector'
_diffrn_measurement_method '\w scans'
_diffrn_radiation_monochromator graphite
_diffrn_radiation_source 'fine-focus sealed tube'
_diffrn_radiation_type MoK\a
_diffrn_radiation_wavelength 0.71073
_diffrn_reflns_av_R_equivalents 0.0229
_diffrn_reflns_av_sigmaI/netI 0.0347
_diffrn_reflns_limit_h_max 13
_diffrn_reflns_limit_h_min -13
_diffrn_reflns_limit_k_max 19
_diffrn_reflns_limit_k_min -19
_diffrn_reflns_limit_l_max 23
_diffrn_reflns_limit_l_min -18
_diffrn_reflns_number 20557
_diffrn_reflns_theta_full 27.48
_diffrn_reflns_theta_max 27.48
_diffrn_reflns_theta_min 2.05
_diffrn_standards_interval_count none
_diffrn_standards_interval_time none
_exptl_absorpt_coefficient_mu 3.937
_exptl_absorpt_correction_T_max 0.5065
_exptl_absorpt_correction_T_min 0.2436
_exptl_absorpt_correction_type empirical
_exptl_absorpt_process_details 'CrystalClear (Rigaku/MSC Inc., 2005)'
_exptl_crystal_colour colorless
_exptl_crystal_density_diffrn 2.010
_exptl_crystal_density_method 'not measured'
_exptl_crystal_description block-shaped
_exptl_crystal_F_000 1606
_exptl_crystal_size_max 0.50
_exptl_crystal_size_mid 0.30
_exptl_crystal_size_min 0.20
_refine_diff_density_max 2.944
_refine_diff_density_min -1.743
_refine_diff_density_rms 0.147
_refine_ls_extinction_method none
_refine_ls_goodness_of_fit_ref 1.000
_refine_ls_hydrogen_treatment constr
_refine_ls_matrix_type full
_refine_ls_number_parameters 707
_refine_ls_number_reflns 11093
_refine_ls_number_restraints 192
_refine_ls_restrained_S_all 1.010
_refine_ls_R_factor_all 0.0383
_refine_ls_R_factor_gt 0.0342
_refine_ls_shift/su_max 0.002
_refine_ls_shift/su_mean 0.000
_refine_ls_structure_factor_coef Fsqd
_refine_ls_weighting_details 'calc w=1/[\s^2^(Fo^2^)+(0.0330P)^2^+12.5000P] where P=(Fo^2^+2Fc^2^)/3'
_refine_ls_weighting_scheme calc
_refine_ls_wR_factor_gt 0.0806
_refine_ls_wR_factor_ref 0.0844
_reflns_number_gt 9790
_reflns_number_total 11093
_reflns_threshold_expression >2sigma(I)
_cod_data_source_file cg900995u_si_002.cif
_cod_data_source_block 1-gd
_cod_depositor_comments
;
The following automatic conversions were performed:

'_symmetry_cell_setting' value 'Triclinic' changed to 'triclinic'
according to /home/saulius/struct/CIF-dictionaries/cif_core.dic
dictionary named 'cif_core.dic' version 2.4.2 from 2011-04-26.

Automatic conversion script
Id: cif_fix_values 1715 2011-07-08 13:25:40Z adriana 
;
_cod_original_sg_symbol_H-M P-1
_cod_database_code 4502316

loop_
_symmetry_equiv_pos_as_xyz
'x, y, z'
'-x, -y, -z'

loop_
_atom_site_label
_atom_site_type_symbol
_atom_site_fract_x
_atom_site_fract_y
_atom_site_fract_z
_atom_site_U_iso_or_equiv
_atom_site_adp_type
_atom_site_occupancy
_atom_site_symmetry_multiplicity
_atom_site_calc_flag
_atom_site_refinement_flags
_atom_site_disorder_assembly
_atom_site_disorder_group
Gd1 Gd 0.455901(19) 0.526837(15) 0.648265(12) 0.01700(6) Uani 1 1 d . . .
Gd2 Gd 0.845976(19) 0.542824(15) 0.636415(13) 0.01753(6) Uani 1 1 d . . .
Gd3 Gd 0.76796(2) 0.582016(16) 0.925403(13) 0.01924(6) Uani 1 1 d . . .
P1 P 0.58431(11) 0.62856(8) 0.52140(7) 0.0174(2) Uani 1 1 d . . .
P2 P 0.70860(11) 0.43561(8) 0.75715(7) 0.0195(2) Uani 1 1 d . . .
P3 P 0.71759(11) 0.69512(8) 0.75871(7) 0.0182(2) Uani 1 1 d . . .
C1 C 0.6811(5) 0.7477(3) 0.5377(3) 0.0302(12) Uani 1 1 d . . .
H1A H 0.6482 0.7770 0.5792 0.036 Uiso 1 1 calc R . .
H1B H 0.7737 0.7474 0.5522 0.036 Uiso 1 1 calc R . .
N1 N 0.6792(4) 0.8065(3) 0.4743(3) 0.0303(10) Uani 1 1 d D . .
H1C H 0.7045 0.7769 0.4345 0.036 Uiso 1 1 calc R . .
C2 C 0.7803(6) 0.8973(4) 0.4934(4) 0.0489(17) Uani 1 1 d D . .
H2A H 0.8685 0.8862 0.5052 0.059 Uiso 1 1 calc R . .
H2B H 0.7568 0.9295 0.5367 0.059 Uiso 1 1 calc R . .
C3 C 0.7845(7) 0.9573(4) 0.4289(4) 0.063(2) Uani 1 1 d D . .
H3A H 0.8480 1.0164 0.4429 0.076 Uiso 1 1 calc R . .
H3B H 0.8150 0.9273 0.3868 0.076 Uiso 1 1 calc R . .
C4 C 0.6480(8) 0.9731(5) 0.4074(5) 0.079(3) Uani 1 1 d D . .
H4A H 0.6513 1.0086 0.3647 0.095 Uiso 1 1 calc R . .
H4B H 0.6205 1.0079 0.4479 0.095 Uiso 1 1 calc R . .
C5 C 0.5489(8) 0.8815(5) 0.3894(5) 0.078(3) Uani 1 1 d D . .
H5A H 0.4605 0.8918 0.3768 0.094 Uiso 1 1 calc R . .
H5B H 0.5736 0.8492 0.3466 0.094 Uiso 1 1 calc R . .
C6 C 0.5430(6) 0.8215(5) 0.4533(4) 0.0519(18) Uani 1 1 d D . .
H6A H 0.5123 0.8514 0.4953 0.062 Uiso 1 1 calc R . .
H6B H 0.4798 0.7624 0.4390 0.062 Uiso 1 1 calc R . .
C7 C 0.6652(6) 0.3115(4) 0.7622(3) 0.0324(12) Uani 1 1 d . . .
H7A H 0.5688 0.2879 0.7516 0.039 Uiso 1 1 calc R . .
H7B H 0.7085 0.2821 0.7252 0.039 Uiso 1 1 calc R . .
N2 N 0.7095(4) 0.2884(3) 0.8381(2) 0.0311(10) Uani 1 1 d D . .
H2C H 0.7735 0.3382 0.8596 0.037 Uiso 1 1 calc R . .
C8 C 0.7710(7) 0.2073(4) 0.8365(4) 0.0522(18) Uani 1 1 d D . .
H8A H 0.8490 0.2199 0.8089 0.063 Uiso 1 1 calc R . .
H8B H 0.7068 0.1535 0.8114 0.063 Uiso 1 1 calc R . .
C9 C 0.8128(8) 0.1865(6) 0.9142(4) 0.073(3) Uani 1 1 d D . .
H9A H 0.8440 0.1300 0.9112 0.087 Uiso 1 1 calc R . .
H9B H 0.8873 0.2363 0.9361 0.087 Uiso 1 1 calc R . .
C10 C 0.7015(9) 0.1759(6) 0.9633(4) 0.085(3) Uani 1 1 d D . .
H10A H 0.6322 0.1205 0.9461 0.102 Uiso 1 1 calc R . .
H10B H 0.7357 0.1695 1.0134 0.102 Uiso 1 1 calc R . .
C11 C 0.6435(9) 0.2583(5) 0.9628(4) 0.075(3) Uani 1 1 d D . .
H11A H 0.7108 0.3125 0.9847 0.090 Uiso 1 1 calc R . .
H11B H 0.5684 0.2495 0.9928 0.090 Uiso 1 1 calc R . .
C12 C 0.5961(6) 0.2745(5) 0.8855(3) 0.0500(17) Uani 1 1 d D . .
H12A H 0.5255 0.2217 0.8642 0.060 Uiso 1 1 calc R . .
H12B H 0.5592 0.3287 0.8872 0.060 Uiso 1 1 calc R . .
C13 C 0.7551(5) 0.8198(3) 0.7530(3) 0.0268(11) Uani 1 1 d . . .
H13A H 0.7435 0.8312 0.7014 0.032 Uiso 1 1 calc R . .
H13B H 0.6898 0.8444 0.7784 0.032 Uiso 1 1 calc R . .
N3 N 0.8941(4) 0.8728(3) 0.7851(2) 0.0296(10) Uani 1 1 d D . .
H3C H 0.9540 0.8417 0.7688 0.035 Uiso 1 1 calc R . .
C14 C 0.9092(6) 0.8801(5) 0.8680(3) 0.0519(17) Uani 1 1 d D . .
H14A H 0.8918 0.8186 0.8849 0.062 Uiso 1 1 calc R . .
H14B H 0.8443 0.9114 0.8868 0.062 Uiso 1 1 calc R . .
C15 C 1.0503(7) 0.9337(5) 0.8974(4) 0.067(2) Uani 1 1 d D . .
H15A H 1.0575 0.9398 0.9511 0.080 Uiso 1 1 calc R . .
H15B H 1.1141 0.8992 0.8820 0.080 Uiso 1 1 calc R . .
C16 C 1.0856(8) 1.0280(5) 0.8704(5) 0.075(3) Uani 1 1 d D . .
H16A H 1.0295 1.0655 0.8908 0.090 Uiso 1 1 calc R . .
H16B H 1.1786 1.0579 0.8870 0.090 Uiso 1 1 calc R . .
C17 C 1.0655(8) 1.0207(5) 0.7883(5) 0.079(3) Uani 1 1 d D . .
H17A H 1.1311 0.9909 0.7684 0.095 Uiso 1 1 calc R . .
H17B H 1.0810 1.0824 0.7719 0.095 Uiso 1 1 calc R . .
C18 C 0.9261(7) 0.9664(4) 0.7578(4) 0.061(2) Uani 1 1 d D . .
H18A H 0.8607 0.9998 0.7727 0.074 Uiso 1 1 calc R . .
H18B H 0.9202 0.9602 0.7042 0.074 Uiso 1 1 calc R . .
C19 C 0.1709(4) 0.5868(3) 0.6710(3) 0.0200(9) Uani 1 1 d . . .
C20 C 1.1310(4) 0.4901(3) 0.6307(3) 0.0232(10) Uani 1 1 d . . .
C21 C 0.9805(4) 0.4567(3) 0.9725(3) 0.0221(10) Uani 1 1 d . . .
C22 C 0.5412(4) 0.4789(4) 1.0287(3) 0.0246(10) Uani 1 1 d . . .
O1 O 0.6560(3) 0.5755(2) 0.57378(19) 0.0214(7) Uani 1 1 d . . .
O2 O 0.4464(3) 0.6219(2) 0.55022(18) 0.0223(7) Uani 1 1 d . . .
O3 O 0.5767(3) 0.6001(2) 0.44062(19) 0.0238(7) Uani 1 1 d . . .
O4 O 0.6311(3) 0.4601(2) 0.68906(18) 0.0229(7) Uani 1 1 d . . .
O5 O 0.8557(3) 0.4633(3) 0.7443(2) 0.0284(8) Uani 1 1 d . . .
O6 O 0.6719(3) 0.4744(2) 0.82864(19) 0.0253(7) Uani 1 1 d . . .
O7 O 0.5792(3) 0.6603(2) 0.7168(2) 0.0253(7) Uani 1 1 d . . .
O8 O 0.8265(3) 0.6612(2) 0.7212(2) 0.0266(8) Uani 1 1 d . . .
O9 O 0.7191(4) 0.6793(2) 0.8397(2) 0.0281(8) Uani 1 1 d . . .
O10 O 0.2944(3) 0.6203(2) 0.6858(2) 0.0274(8) Uani 1 1 d . . .
O11 O 0.0757(3) 0.6232(2) 0.6847(2) 0.0272(8) Uani 1 1 d . . .
O12 O 1.0098(3) 0.4572(3) 0.6091(2) 0.0314(9) Uani 1 1 d . . .
O13 O 1.2228(3) 0.4498(2) 0.6199(2) 0.0332(9) Uani 1 1 d . . .
O14 O 0.8786(3) 0.4511(2) 0.9270(2) 0.0279(8) Uani 1 1 d . . .
O15 O 1.0500(3) 0.3988(2) 0.9768(2) 0.0298(8) Uani 1 1 d . . .
O16 O 0.6650(3) 0.4924(3) 1.0203(2) 0.0343(9) Uani 1 1 d . . .
O17 O 0.4806(3) 0.4372(3) 1.0765(2) 0.0383(10) Uani 1 1 d . . .
O18 O 0.9390(4) 0.6336(3) 0.5397(2) 0.0396(10) Uani 1 1 d . . .
H18C H 0.9393 0.6024 0.4987 0.059 Uiso 1 1 d R . .
H18D H 1.0137 0.6734 0.5481 0.059 Uiso 1 1 d R . .
O19 O 0.7655(4) 0.4154(3) 0.5471(2) 0.0435(11) Uani 1 1 d . . .
H19A H 0.6970 0.4036 0.5154 0.065 Uiso 1 1 d R . .
H19B H 0.7554 0.3684 0.5718 0.065 Uiso 1 1 d R . .
O20 O 0.3911(4) 0.4684(3) 0.7642(2) 0.0431(11) Uani 1 1 d . . .
H20A H 0.3085 0.4581 0.7714 0.065 Uiso 1 1 d R . .
H20B H 0.4353 0.5073 0.7990 0.065 Uiso 1 1 d R . .
O21 O 0.9685(4) 0.6421(3) 0.8678(2) 0.0407(10) Uani 1 1 d . . .
H21A H 1.0435 0.6274 0.8719 0.061 Uiso 1 1 d R . .
H21B H 0.9281 0.6475 0.8263 0.061 Uiso 1 1 d R . .
O22 O 0.7624(5) 0.7162(3) 1.0031(2) 0.0525(12) Uani 1 1 d . . .
H22A H 0.7200 0.7540 0.9860 0.079 Uiso 1 1 d R . .
H22B H 0.7935 0.7202 1.0482 0.079 Uiso 1 1 d R . .
Cl1 Cl 0.45134(17) 0.97520(12) 0.82075(12) 0.0583(5) Uani 1 1 d D . .
O23 O 0.3744(6) 0.8989(4) 0.7737(4) 0.099(2) Uani 1 1 d D . .
O24 O 0.5873(5) 0.9746(4) 0.8241(5) 0.124(3) Uani 1 1 d D . .
O25 O 0.4311(7) 1.0576(4) 0.7956(4) 0.114(3) Uani 1 1 d D . .
O26 O 0.4086(8) 0.9680(6) 0.8926(3) 0.137(3) Uani 1 1 d D . .
Cl2 Cl 0.8542(3) 0.1471(2) 0.62307(15) 0.0836(7) Uani 1 1 d D . .
O31 O 0.9273(12) 0.1370(10) 0.5620(6) 0.129(5) Uani 0.729(14) 1 d PDU A 1
O32 O 0.9553(11) 0.1797(10) 0.6840(6) 0.137(5) Uani 0.729(14) 1 d PDU A 1
O33 O 0.7861(12) 0.2179(7) 0.6100(7) 0.113(4) Uani 0.729(14) 1 d PDU A 1
O31A O 0.899(4) 0.2437(8) 0.643(2) 0.142(15) Uani 0.271(14) 1 d PDU A 2
O32A O 0.759(3) 0.131(3) 0.5591(14) 0.148(16) Uani 0.271(14) 1 d PDU A 2
O33A O 0.939(3) 0.0885(18) 0.604(2) 0.108(11) Uani 0.271(14) 1 d PDU A 2
O34 O 0.7652(10) 0.0705(7) 0.6493(7) 0.169(4) Uani 1 1 d DU A .
O35 O 0.7889(6) 0.7344(4) 0.3559(4) 0.0832(19) Uani 1 1 d U . .
H35A H 0.7848 0.6782 0.3632 0.125 Uiso 1 1 d R . .
H35B H 0.8699 0.7639 0.3547 0.125 Uiso 1 1 d R . .
O36 O 0.8917(5) 0.5664(4) 1.2109(3) 0.0626(14) Uani 1 1 d U . .
O37 O 0.5717(6) 0.2798(4) 1.1564(3) 0.0758(17) Uani 1 1 d U . .
O38 O 0.4275(7) 0.8066(4) 0.6348(4) 0.0849(19) Uani 1 1 d U . .
O39 O 1.1837(7) 0.7460(5) 0.5437(4) 0.107(2) Uani 1 1 d U . .
O40 O 0.7927(4) 0.4046(4) 1.1195(3) 0.0586(13) Uani 1 1 d U . .
O41 O 0.6526(17) 0.8778(17) 0.9828(14) 0.085(6) Uani 0.59(5) 1 d PU B 1
O41A O 0.6242(19) 0.8396(18) 0.9483(18) 0.066(7) Uani 0.41(5) 1 d PU B 2
O42 O 0.791(4) 0.7123(16) 1.1541(10) 0.086(7) Uani 0.48(5) 1 d PU C 1
O42A O 0.860(3) 0.7294(10) 1.1454(8) 0.062(6) Uani 0.52(5) 1 d PU C 2
O43 O 1.1058(12) 0.7904(12) 0.7612(15) 0.064(5) Uani 0.51(4) 1 d PU D 1
O43A O 1.0968(14) 0.8127(10) 0.7209(15) 0.059(5) Uani 0.49(4) 1 d PU D 2

loop_
_atom_site_aniso_label
_atom_site_aniso_U_11
_atom_site_aniso_U_22
_atom_site_aniso_U_33
_atom_site_aniso_U_23
_atom_site_aniso_U_13
_atom_site_aniso_U_12
Gd1 0.00860(9) 0.02820(12) 0.01548(13) 0.00280(9) -0.00025(7) 0.00726(8)
Gd2 0.00920(10) 0.02806(12) 0.01710(13) 0.00226(9) -0.00077(8) 0.00868(8)
Gd3 0.01561(10) 0.02852(12) 0.01506(13) 0.00314(9) -0.00088(8) 0.00875(8)
P1 0.0122(5) 0.0241(6) 0.0173(6) 0.0040(5) -0.0010(4) 0.0074(4)
P2 0.0164(5) 0.0255(6) 0.0178(7) 0.0045(5) -0.0026(4) 0.0081(4)
P3 0.0129(5) 0.0237(5) 0.0190(7) 0.0013(5) -0.0010(4) 0.0074(4)
C1 0.028(2) 0.028(2) 0.033(3) 0.004(2) -0.006(2) 0.006(2)
N1 0.030(2) 0.025(2) 0.036(3) 0.005(2) -0.0006(19) 0.0078(17)
C2 0.049(4) 0.030(3) 0.062(5) 0.005(3) 0.000(3) 0.000(3)
C3 0.078(5) 0.033(3) 0.074(6) 0.015(4) 0.010(4) -0.001(3)
C4 0.105(7) 0.052(5) 0.090(7) 0.032(5) 0.004(5) 0.029(5)
C5 0.066(5) 0.070(5) 0.104(7) 0.049(5) -0.014(5) 0.023(4)
C6 0.037(3) 0.053(4) 0.071(5) 0.025(4) -0.004(3) 0.020(3)
C7 0.044(3) 0.029(3) 0.025(3) 0.002(2) 0.002(2) 0.011(2)
N2 0.035(2) 0.028(2) 0.030(3) 0.007(2) -0.0001(19) 0.0068(18)
C8 0.055(4) 0.046(4) 0.062(5) 0.006(3) -0.001(3) 0.026(3)
C9 0.081(6) 0.059(5) 0.079(6) 0.014(4) -0.025(5) 0.028(4)
C10 0.120(8) 0.068(5) 0.055(6) 0.030(5) -0.013(5) -0.001(5)
C11 0.117(8) 0.065(5) 0.035(5) 0.014(4) 0.017(4) -0.003(5)
C12 0.055(4) 0.051(4) 0.045(4) 0.010(3) 0.020(3) 0.010(3)
C13 0.023(2) 0.029(2) 0.029(3) 0.004(2) -0.003(2) 0.0096(19)
N3 0.024(2) 0.028(2) 0.036(3) 0.001(2) 0.0014(18) 0.0046(16)
C14 0.047(4) 0.063(4) 0.035(4) -0.008(3) -0.001(3) -0.004(3)
C15 0.051(4) 0.072(5) 0.062(5) -0.020(4) -0.016(4) -0.001(4)
C16 0.048(4) 0.056(5) 0.107(8) -0.036(5) -0.007(4) 0.001(3)
C17 0.064(5) 0.038(4) 0.120(9) 0.010(5) 0.002(5) -0.017(3)
C18 0.055(4) 0.035(3) 0.088(6) 0.020(4) -0.005(4) -0.002(3)
C19 0.017(2) 0.030(2) 0.014(2) -0.0007(19) 0.0000(17) 0.0096(17)
C20 0.0119(19) 0.035(3) 0.025(3) 0.004(2) 0.0014(17) 0.0109(18)
C21 0.014(2) 0.035(3) 0.018(3) -0.001(2) -0.0012(17) 0.0066(18)
C22 0.018(2) 0.038(3) 0.021(3) 0.004(2) 0.0027(18) 0.0141(19)
O1 0.0124(14) 0.0322(17) 0.0217(19) 0.0063(15) -0.0019(12) 0.0097(12)
O2 0.0152(15) 0.0366(18) 0.0184(18) 0.0041(15) -0.0009(12) 0.0134(13)
O3 0.0225(16) 0.0312(17) 0.0193(19) 0.0015(15) 0.0021(13) 0.0099(13)
O4 0.0185(15) 0.0356(18) 0.0166(18) 0.0037(15) -0.0028(13) 0.0116(13)
O5 0.0137(15) 0.045(2) 0.029(2) 0.0124(17) -0.0011(13) 0.0120(14)
O6 0.0269(17) 0.0302(18) 0.0184(19) -0.0002(15) -0.0025(14) 0.0082(14)
O7 0.0141(15) 0.0338(18) 0.027(2) -0.0046(15) -0.0025(13) 0.0085(13)
O8 0.0143(15) 0.0319(18) 0.033(2) -0.0042(16) 0.0013(13) 0.0076(13)
O9 0.0333(19) 0.0316(18) 0.022(2) 0.0049(16) 0.0024(15) 0.0121(15)
O10 0.0101(14) 0.0358(19) 0.035(2) -0.0030(16) -0.0018(13) 0.0060(13)
O11 0.0122(15) 0.0337(18) 0.037(2) -0.0049(16) -0.0006(14) 0.0111(13)
O12 0.0138(15) 0.038(2) 0.039(2) -0.0139(17) -0.0070(14) 0.0093(14)
O13 0.0128(15) 0.0340(19) 0.053(3) -0.0091(18) 0.0005(15) 0.0105(14)
O14 0.0204(16) 0.0370(19) 0.026(2) -0.0011(16) -0.0096(14) 0.0122(14)
O15 0.0254(17) 0.0366(19) 0.029(2) -0.0035(16) -0.0083(15) 0.0159(15)
O16 0.0197(17) 0.057(2) 0.033(2) 0.0185(19) 0.0061(15) 0.0180(16)
O17 0.0230(18) 0.070(3) 0.031(2) 0.028(2) 0.0085(15) 0.0214(18)
O18 0.036(2) 0.055(3) 0.027(2) 0.009(2) 0.0088(17) 0.0045(18)
O19 0.0263(19) 0.051(2) 0.050(3) -0.018(2) -0.0232(18) 0.0183(17)
O20 0.0273(19) 0.076(3) 0.032(2) 0.020(2) 0.0099(16) 0.0169(19)
O21 0.0227(18) 0.065(3) 0.039(3) 0.020(2) 0.0097(16) 0.0145(18)
O22 0.076(3) 0.058(3) 0.030(3) -0.008(2) -0.013(2) 0.039(2)
Cl1 0.0471(9) 0.0476(9) 0.0764(14) -0.0006(9) -0.0012(9) 0.0081(7)
O23 0.090(5) 0.075(4) 0.108(6) -0.019(4) -0.012(4) -0.011(3)
O24 0.049(4) 0.096(5) 0.219(10) -0.042(6) 0.004(5) 0.021(3)
O25 0.128(6) 0.068(4) 0.144(7) 0.016(4) -0.020(5) 0.030(4)
O26 0.136(7) 0.179(9) 0.091(6) 0.014(6) 0.040(5) 0.014(6)
Cl2 0.0778(15) 0.112(2) 0.0688(16) -0.0006(14) 0.0096(12) 0.0394(14)
O31 0.124(8) 0.166(9) 0.119(8) -0.001(7) 0.038(6) 0.075(7)
O32 0.118(8) 0.173(9) 0.102(8) 0.018(7) 0.004(6) -0.003(6)
O33 0.114(7) 0.099(7) 0.141(8) 0.008(6) 0.024(6) 0.054(6)
O31A 0.142(17) 0.131(17) 0.148(17) 0.010(10) 0.018(10) 0.025(10)
O32A 0.150(18) 0.156(18) 0.137(18) 0.016(10) 0.009(10) 0.035(10)
O33A 0.104(13) 0.113(14) 0.116(14) 0.008(9) 0.028(9) 0.034(9)
O34 0.140(7) 0.171(7) 0.196(8) 0.085(7) 0.007(6) 0.020(6)
O35 0.096(4) 0.049(3) 0.113(5) 0.011(3) 0.054(4) 0.020(3)
O36 0.046(3) 0.104(4) 0.050(3) 0.019(3) 0.007(2) 0.038(3)
O37 0.064(3) 0.095(4) 0.080(4) 0.016(3) 0.026(3) 0.034(3)
O38 0.110(5) 0.058(3) 0.094(5) 0.010(3) 0.022(4) 0.031(3)
O39 0.084(4) 0.110(5) 0.119(5) 0.042(4) 0.013(4) -0.001(4)
O40 0.039(2) 0.081(3) 0.063(3) 0.028(3) -0.003(2) 0.026(2)
O41 0.079(7) 0.098(9) 0.087(10) 0.008(8) 0.006(6) 0.041(6)
O41A 0.061(8) 0.068(10) 0.075(11) 0.008(7) 0.004(7) 0.027(6)
O42 0.089(12) 0.093(9) 0.079(9) 0.022(7) -0.001(7) 0.029(8)
O42A 0.067(10) 0.062(7) 0.053(7) 0.000(5) -0.009(6) 0.013(6)
O43 0.050(6) 0.057(7) 0.079(10) -0.019(6) -0.001(6) 0.014(5)
O43A 0.049(6) 0.049(6) 0.075(10) -0.013(6) 0.025(6) 0.005(4)

loop_
_atom_type_symbol
_atom_type_description
_atom_type_scat_dispersion_real
_atom_type_scat_dispersion_imag
_atom_type_scat_source
C C 0.0033 0.0016 'International Tables Vol C Tables 4.2.6.8 and 6.1.1.4'
H H 0.0000 0.0000 'International Tables Vol C Tables 4.2.6.8 and 6.1.1.4'
N N 0.0061 0.0033 'International Tables Vol C Tables 4.2.6.8 and 6.1.1.4'
O O 0.0106 0.0060 'International Tables Vol C Tables 4.2.6.8 and 6.1.1.4'
P P 0.1023 0.0942 'International Tables Vol C Tables 4.2.6.8 and 6.1.1.4'
Cl Cl 0.1484 0.1585 'International Tables Vol C Tables 4.2.6.8 and 6.1.1.4'
Gd Gd -0.1653 3.9035 'International Tables Vol C Tables 4.2.6.8 and 6.1.1.4'

loop_
_geom_angle_atom_site_label_1
_geom_angle_atom_site_label_2
_geom_angle_atom_site_label_3
_geom_angle
_geom_angle_site_symmetry_1
_geom_angle_site_symmetry_3
O7 Gd1 O3 154.77(12) . 2_666
O7 Gd1 O4 85.64(12) . .
O3 Gd1 O4 79.10(12) 2_666 .
O7 Gd1 O2 85.63(13) . .
O3 Gd1 O2 88.34(13) 2_666 .
O4 Gd1 O2 128.64(11) . .
O7 Gd1 O13 136.85(12) . 1_455
O3 Gd1 O13 67.68(12) 2_666 1_455
O4 Gd1 O13 126.98(13) . 1_455
O2 Gd1 O13 91.45(13) . 1_455
O7 Gd1 O20 87.42(15) . .
O3 Gd1 O20 107.91(15) 2_666 .
O4 Gd1 O20 76.00(12) . .
O2 Gd1 O20 153.60(13) . .
O13 Gd1 O20 76.50(14) 1_455 .
O7 Gd1 O10 72.35(12) . .
O3 Gd1 O10 129.73(11) 2_666 .
O4 Gd1 O10 145.75(12) . .
O2 Gd1 O10 76.55(12) . .
O13 Gd1 O10 65.16(12) 1_455 .
O20 Gd1 O10 77.07(13) . .
O7 Gd1 O1 77.75(12) . .
O3 Gd1 O1 78.13(11) 2_666 .
O4 Gd1 O1 69.53(11) . .
O2 Gd1 O1 59.15(10) . .
O13 Gd1 O1 135.57(13) 1_455 .
O20 Gd1 O1 143.23(11) . .
O10 Gd1 O1 127.77(11) . .
O7 Gd1 P1 81.52(10) . .
O3 Gd1 P1 81.27(9) 2_666 .
O4 Gd1 P1 99.31(9) . .
O2 Gd1 P1 29.33(8) . .
O13 Gd1 P1 114.29(11) 1_455 .
O20 Gd1 P1 168.33(11) . .
O10 Gd1 P1 102.88(9) . .
O1 Gd1 P1 29.85(7) . .
O7 Gd1 Gd2 71.11(8) . .
O3 Gd1 Gd2 84.71(8) 2_666 .
O4 Gd1 Gd2 37.51(8) . .
O2 Gd1 Gd2 92.27(7) . .
O13 Gd1 Gd2 152.02(9) 1_455 .
O20 Gd1 Gd2 109.46(9) . .
O10 Gd1 Gd2 142.44(8) . .
O1 Gd1 Gd2 33.88(7) . .
P1 Gd1 Gd2 63.38(2) . .
O8 Gd2 O1 83.27(12) . .
O8 Gd2 O19 155.27(12) . .
O1 Gd2 O19 75.98(12) . .
O8 Gd2 O5 82.52(14) . .
O1 Gd2 O5 127.77(11) . .
O19 Gd2 O5 99.58(15) . .
O8 Gd2 O12 137.93(12) . .
O1 Gd2 O12 137.11(13) . .
O19 Gd2 O12 65.84(12) . .
O5 Gd2 O12 79.02(13) . .
O8 Gd2 O18 99.47(15) . .
O1 Gd2 O18 76.88(13) . .
O19 Gd2 O18 88.89(16) . .
O5 Gd2 O18 155.16(12) . .
O12 Gd2 O18 83.37(14) . .
O8 Gd2 O11 74.04(12) . 1_655
O1 Gd2 O11 138.96(12) . 1_655
O19 Gd2 O11 130.67(12) . 1_655
O5 Gd2 O11 83.11(12) . 1_655
O12 Gd2 O11 66.48(12) . 1_655
O18 Gd2 O11 73.81(13) . 1_655
O8 Gd2 O4 81.27(12) . .
O1 Gd2 O4 69.30(11) . .
O19 Gd2 O4 78.93(14) . .
O5 Gd2 O4 58.96(10) . .
O12 Gd2 O4 118.88(12) . .
O18 Gd2 O4 145.88(12) . .
O11 Gd2 O4 137.08(12) 1_655 .
O8 Gd2 P2 78.05(10) . .
O1 Gd2 P2 98.70(9) . .
O19 Gd2 P2 91.80(13) . .
O5 Gd2 P2 29.10(8) . .
O12 Gd2 P2 101.22(10) . .
O18 Gd2 P2 175.22(10) . .
O11 Gd2 P2 109.12(10) 1_655 .
O4 Gd2 P2 30.07(7) . .
O8 Gd2 Gd1 71.95(8) . .
O1 Gd2 Gd1 37.17(8) . .
O19 Gd2 Gd1 83.37(9) . .
O5 Gd2 Gd1 90.76(8) . .
O12 Gd2 Gd1 145.00(9) . .
O18 Gd2 Gd1 113.52(10) . .
O11 Gd2 Gd1 145.94(8) 1_655 .
O4 Gd2 Gd1 33.97(7) . .
P2 Gd2 Gd1 61.90(3) . .
O6 Gd3 O9 80.53(13) . .
O6 Gd3 O22 149.40(14) . .
O9 Gd3 O22 78.34(15) . .
O6 Gd3 O21 94.66(14) . .
O9 Gd3 O21 71.85(13) . .
O22 Gd3 O21 99.45(17) . .
O6 Gd3 O16 95.58(14) . .
O9 Gd3 O16 140.19(12) . .
O22 Gd3 O16 86.84(16) . .
O21 Gd3 O16 147.66(12) . .
O6 Gd3 O15 136.51(12) . 2_767
O9 Gd3 O15 131.98(13) . 2_767
O22 Gd3 O15 73.72(14) . 2_767
O21 Gd3 O15 75.18(14) . 2_767
O16 Gd3 O15 76.30(13) . 2_767
O6 Gd3 O14 70.89(12) . .
O9 Gd3 O14 136.37(13) . .
O22 Gd3 O14 138.58(13) . .
O21 Gd3 O14 78.25(14) . .
O16 Gd3 O14 76.33(13) . .
O15 Gd3 O14 65.66(12) 2_767 .
O6 Gd3 O17 73.58(14) . 2_667
O9 Gd3 O17 75.86(12) . 2_667
O22 Gd3 O17 79.95(16) . 2_667
O21 Gd3 O17 147.07(12) . 2_667
O16 Gd3 O17 65.19(11) . 2_667
O15 Gd3 O17 134.10(13) 2_767 2_667
O14 Gd3 O17 123.65(13) . 2_667
O3 P1 O1 116.7(2) . .
O3 P1 O2 113.65(19) . .
O1 P1 O2 104.77(18) . .
O3 P1 C1 107.7(2) . .
O1 P1 C1 104.8(2) . .
O2 P1 C1 108.7(2) . .
O3 P1 Gd1 131.53(14) . .
O1 P1 Gd1 55.82(13) . .
O2 P1 Gd1 49.03(12) . .
C1 P1 Gd1 120.6(2) . .
O6 P2 O5 116.1(2) . .
O6 P2 O4 112.97(19) . .
O5 P2 O4 106.00(19) . .
O6 P2 C7 104.3(2) . .
O5 P2 C7 107.3(2) . .
O4 P2 C7 109.9(2) . .
O6 P2 Gd2 127.53(15) . .
O5 P2 Gd2 49.64(13) . .
O4 P2 Gd2 56.86(13) . .
C7 P2 Gd2 128.0(2) . .
O9 P3 O7 112.9(2) . .
O9 P3 O8 113.0(2) . .
O7 P3 O8 113.1(2) . .
O9 P3 C13 107.2(2) . .
O7 P3 C13 103.9(2) . .
O8 P3 C13 106.0(2) . .
N1 C1 P1 116.7(4) . .
N1 C1 H1A 108.1 . .
P1 C1 H1A 108.1 . .
N1 C1 H1B 108.1 . .
P1 C1 H1B 108.1 . .
H1A C1 H1B 107.3 . .
C6 N1 C1 112.8(4) . .
C6 N1 C2 110.8(4) . .
C1 N1 C2 109.3(4) . .
C6 N1 H1C 107.9 . .
C1 N1 H1C 107.9 . .
C2 N1 H1C 107.9 . .
N1 C2 C3 110.6(5) . .
N1 C2 H2A 109.5 . .
C3 C2 H2A 109.5 . .
N1 C2 H2B 109.5 . .
C3 C2 H2B 109.5 . .
H2A C2 H2B 108.1 . .
C4 C3 C2 110.8(6) . .
C4 C3 H3A 109.5 . .
C2 C3 H3A 109.5 . .
C4 C3 H3B 109.5 . .
C2 C3 H3B 109.5 . .
H3A C3 H3B 108.1 . .
C3 C4 C5 109.3(6) . .
C3 C4 H4A 109.8 . .
C5 C4 H4A 109.8 . .
C3 C4 H4B 109.8 . .
C5 C4 H4B 109.8 . .
H4A C4 H4B 108.3 . .
C6 C5 C4 112.2(6) . .
C6 C5 H5A 109.2 . .
C4 C5 H5A 109.2 . .
C6 C5 H5B 109.2 . .
C4 C5 H5B 109.2 . .
H5A C5 H5B 107.9 . .
N1 C6 C5 109.8(5) . .
N1 C6 H6A 109.7 . .
C5 C6 H6A 109.7 . .
N1 C6 H6B 109.7 . .
C5 C6 H6B 109.7 . .
H6A C6 H6B 108.2 . .
N2 C7 P2 110.4(4) . .
N2 C7 H7A 109.6 . .
P2 C7 H7A 109.6 . .
N2 C7 H7B 109.6 . .
P2 C7 H7B 109.6 . .
H7A C7 H7B 108.1 . .
C12 N2 C8 110.7(4) . .
C12 N2 C7 110.8(4) . .
C8 N2 C7 113.4(4) . .
C12 N2 H2C 107.2 . .
C8 N2 H2C 107.2 . .
C7 N2 H2C 107.2 . .
N2 C8 C9 111.3(5) . .
N2 C8 H8A 109.4 . .
C9 C8 H8A 109.4 . .
N2 C8 H8B 109.4 . .
C9 C8 H8B 109.4 . .
H8A C8 H8B 108.0 . .
C10 C9 C8 113.0(6) . .
C10 C9 H9A 109.0 . .
C8 C9 H9A 109.0 . .
C10 C9 H9B 109.0 . .
C8 C9 H9B 109.0 . .
H9A C9 H9B 107.8 . .
C11 C10 C9 109.7(6) . .
C11 C10 H10A 109.7 . .
C9 C10 H10A 109.7 . .
C11 C10 H10B 109.7 . .
C9 C10 H10B 109.7 . .
H10A C10 H10B 108.2 . .
C10 C11 C12 111.7(6) . .
C10 C11 H11A 109.3 . .
C12 C11 H11A 109.3 . .
C10 C11 H11B 109.3 . .
C12 C11 H11B 109.3 . .
H11A C11 H11B 107.9 . .
N2 C12 C11 110.5(5) . .
N2 C12 H12A 109.6 . .
C11 C12 H12A 109.6 . .
N2 C12 H12B 109.6 . .
C11 C12 H12B 109.6 . .
H12A C12 H12B 108.1 . .
N3 C13 P3 115.7(3) . .
N3 C13 H13A 108.4 . .
P3 C13 H13A 108.4 . .
N3 C13 H13B 108.4 . .
P3 C13 H13B 108.4 . .
H13A C13 H13B 107.4 . .
C18 N3 C14 110.6(5) . .
C18 N3 C13 110.0(4) . .
C14 N3 C13 112.2(4) . .
C18 N3 H3C 108.0 . .
C14 N3 H3C 108.0 . .
C13 N3 H3C 108.0 . .
N3 C14 C15 110.2(5) . .
N3 C14 H14A 109.6 . .
C15 C14 H14A 109.6 . .
N3 C14 H14B 109.6 . .
C15 C14 H14B 109.6 . .
H14A C14 H14B 108.1 . .
C16 C15 C14 112.2(6) . .
C16 C15 H15A 109.2 . .
C14 C15 H15A 109.2 . .
C16 C15 H15B 109.2 . .
C14 C15 H15B 109.2 . .
H15A C15 H15B 107.9 . .
C17 C16 C15 110.1(6) . .
C17 C16 H16A 109.6 . .
C15 C16 H16A 109.6 . .
C17 C16 H16B 109.6 . .
C15 C16 H16B 109.6 . .
H16A C16 H16B 108.2 . .
C16 C17 C18 112.7(6) . .
C16 C17 H17A 109.0 . .
C18 C17 H17A 109.0 . .
C16 C17 H17B 109.0 . .
C18 C17 H17B 109.0 . .
H17A C17 H17B 107.8 . .
N3 C18 C17 111.2(5) . .
N3 C18 H18A 109.4 . .
C17 C18 H18A 109.4 . .
N3 C18 H18B 109.4 . .
C17 C18 H18B 109.4 . .
H18A C18 H18B 108.0 . .
O10 C19 O11 128.3(5) . .
O10 C19 C20 115.7(4) . 1_455
O11 C19 C20 116.0(4) . 1_455
O12 C20 O13 124.5(5) . .
O12 C20 C19 117.9(4) . 1_655
O13 C20 C19 117.6(4) . 1_655
O15 C21 O14 126.3(5) . .
O15 C21 C21 117.9(5) . 2_767
O14 C21 C21 115.7(5) . 2_767
O17 C22 O16 127.7(4) . .
O17 C22 C22 117.5(5) . 2_667
O16 C22 C22 114.8(5) . 2_667
P1 O1 Gd2 154.15(19) . .
P1 O1 Gd1 94.33(14) . .
Gd2 O1 Gd1 108.95(13) . .
P1 O2 Gd1 101.65(15) . .
P1 O3 Gd1 144.4(2) . 2_666
P2 O4 Gd1 144.8(2) . .
P2 O4 Gd2 93.06(15) . .
Gd1 O4 Gd2 108.52(13) . .
P2 O5 Gd2 101.26(15) . .
P2 O6 Gd3 139.0(2) . .
P3 O7 Gd1 137.9(2) . .
P3 O8 Gd2 139.16(19) . .
P3 O9 Gd3 143.5(2) . .
C19 O10 Gd1 119.2(3) . .
C19 O11 Gd2 119.2(3) . 1_455
C20 O12 Gd2 120.2(3) . .
C20 O13 Gd1 122.0(3) . 1_655
C21 O14 Gd3 119.5(3) . .
C21 O15 Gd3 120.9(3) . 2_767
C22 O16 Gd3 122.9(3) . .
C22 O17 Gd3 119.5(3) . 2_667
Gd2 O18 H18C 114.7 . .
Gd2 O18 H18D 120.7 . .
H18C O18 H18D 108.0 . .
Gd2 O19 H19A 129.7 . .
Gd2 O19 H19B 104.5 . .
H19A O19 H19B 104.9 . .
Gd1 O20 H20A 117.8 . .
Gd1 O20 H20B 107.6 . .
H20A O20 H20B 107.8 . .
Gd3 O21 H21A 129.2 . .
Gd3 O21 H21B 95.6 . .
H21A O21 H21B 123.2 . .
Gd3 O22 H22A 118.4 . .
Gd3 O22 H22B 118.2 . .
H22A O22 H22B 122.8 . .
O24 Cl1 O25 110.6(4) . .
O24 Cl1 O23 110.0(4) . .
O25 Cl1 O23 110.0(4) . .
O24 Cl1 O26 108.9(4) . .
O25 Cl1 O26 108.6(4) . .
O23 Cl1 O26 108.6(4) . .
O31 Cl2 O33A 46.3(13) . .
O31 Cl2 O31A 100.5(18) . .
O33A Cl2 O31A 124(2) . .
O31 Cl2 O33 107.4(8) . .
O33A Cl2 O33 153.7(16) . .
O31A Cl2 O33 51.2(17) . .
O31 Cl2 O34 122.3(9) . .
O33A Cl2 O34 89.3(14) . .
O31A Cl2 O34 137.2(18) . .
O33 Cl2 O34 109.9(7) . .
O31 Cl2 O32A 74.0(17) . .
O33A Cl2 O32A 102(2) . .
O31A Cl2 O32A 109(2) . .
O33 Cl2 O32A 63.2(17) . .
O34 Cl2 O32A 85.4(16) . .
O31 Cl2 O32 104.2(8) . .
O33A Cl2 O32 82.9(15) . .
O31A Cl2 O32 61.1(18) . .
O33 Cl2 O32 108.6(8) . .
O34 Cl2 O32 103.7(7) . .
O32A Cl2 O32 169.7(17) . .
H35A O35 H35B 110.6 . .

loop_
_geom_bond_atom_site_label_1
_geom_bond_atom_site_label_2
_geom_bond_distance
_geom_bond_site_symmetry_2
Gd1 O7 2.312(4) .
Gd1 O3 2.346(4) 2_666
Gd1 O4 2.351(3) .
Gd1 O2 2.368(3) .
Gd1 O13 2.401(4) 1_455
Gd1 O20 2.423(4) .
Gd1 O10 2.511(4) .
Gd1 O1 2.548(3) .
Gd1 P1 3.0712(17) .
Gd1 Gd2 3.988(2) .
Gd2 O8 2.318(4) .
Gd2 O1 2.351(3) .
Gd2 O19 2.357(4) .
Gd2 O5 2.373(3) .
Gd2 O12 2.403(4) .
Gd2 O18 2.420(4) .
Gd2 O11 2.447(3) 1_655
Gd2 O4 2.561(3) .
Gd2 P2 3.0541(16) .
Gd3 O6 2.288(4) .
Gd3 O9 2.310(3) .
Gd3 O22 2.383(5) .
Gd3 O21 2.403(4) .
Gd3 O16 2.420(4) .
Gd3 O15 2.429(3) 2_767
Gd3 O14 2.483(4) .
Gd3 O17 2.503(4) 2_667
P1 O3 1.492(4) .
P1 O1 1.533(3) .
P1 O2 1.536(3) .
P1 C1 1.814(5) .
P2 O6 1.499(4) .
P2 O5 1.515(3) .
P2 O4 1.533(3) .
P2 C7 1.812(5) .
P3 O9 1.508(4) .
P3 O7 1.517(3) .
P3 O8 1.522(4) .
P3 C13 1.823(5) .
C1 N1 1.500(6) .
C1 H1A 0.9700 .
C1 H1B 0.9700 .
N1 C6 1.494(6) .
N1 C2 1.502(6) .
N1 H1C 0.9100 .
C2 C3 1.525(7) .
C2 H2A 0.9700 .
C2 H2B 0.9700 .
C3 C4 1.503(8) .
C3 H3A 0.9700 .
C3 H3B 0.9700 .
C4 C5 1.499(9) .
C4 H4A 0.9700 .
C4 H4B 0.9700 .
C5 C6 1.513(7) .
C5 H5A 0.9700 .
C5 H5B 0.9700 .
C6 H6A 0.9700 .
C6 H6B 0.9700 .
C7 N2 1.510(7) .
C7 H7A 0.9700 .
C7 H7B 0.9700 .
N2 C12 1.489(6) .
N2 C8 1.492(6) .
N2 H2C 0.9100 .
C8 C9 1.519(7) .
C8 H8A 0.9700 .
C8 H8B 0.9700 .
C9 C10 1.496(9) .
C9 H9A 0.9700 .
C9 H9B 0.9700 .
C10 C11 1.488(9) .
C10 H10A 0.9700 .
C10 H10B 0.9700 .
C11 C12 1.508(7) .
C11 H11A 0.9700 .
C11 H11B 0.9700 .
C12 H12A 0.9700 .
C12 H12B 0.9700 .
C13 N3 1.510(6) .
C13 H13A 0.9700 .
C13 H13B 0.9700 .
N3 C18 1.489(6) .
N3 C14 1.497(6) .
N3 H3C 0.9100 .
C14 C15 1.518(7) .
C14 H14A 0.9700 .
C14 H14B 0.9700 .
C15 C16 1.498(8) .
C15 H15A 0.9700 .
C15 H15B 0.9700 .
C16 C17 1.485(9) .
C16 H16A 0.9700 .
C16 H16B 0.9700 .
C17 C18 1.512(7) .
C17 H17A 0.9700 .
C17 H17B 0.9700 .
C18 H18A 0.9700 .
C18 H18B 0.9700 .
C19 O10 1.251(5) .
C19 O11 1.259(5) .
C19 C20 1.521(7) 1_455
C20 O12 1.248(5) .
C20 O13 1.254(6) .
C20 C19 1.521(7) 1_655
C21 O15 1.247(6) .
C21 O14 1.266(5) .
C21 C21 1.529(10) 2_767
C22 O17 1.232(6) .
C22 O16 1.266(6) .
C22 C22 1.552(9) 2_667
O3 Gd1 2.346(4) 2_666
O11 Gd2 2.447(3) 1_455
O13 Gd1 2.401(3) 1_655
O15 Gd3 2.429(3) 2_767
O17 Gd3 2.503(4) 2_667
O18 H18C 0.8500 .
O18 H18D 0.8500 .
O19 H19A 0.8500 .
O19 H19B 0.8501 .
O20 H20A 0.8500 .
O20 H20B 0.8500 .
O21 H21A 0.8500 .
O21 H21B 0.8500 .
O22 H22A 0.8500 .
O22 H22B 0.8500 .
Cl1 O24 1.397(5) .
Cl1 O25 1.397(5) .
Cl1 O23 1.410(5) .
Cl1 O26 1.417(5) .
Cl2 O31 1.410(7) .
Cl2 O33A 1.417(9) .
Cl2 O31A 1.418(9) .
Cl2 O33 1.422(7) .
Cl2 O34 1.425(7) .
Cl2 O32A 1.428(9) .
Cl2 O32 1.432(8) .
O35 H35A 0.8500 .
O35 H35B 0.8500 .

loop_
_geom_torsion_atom_site_label_1
_geom_torsion_atom_site_label_2
_geom_torsion_atom_site_label_3
_geom_torsion_atom_site_label_4
_geom_torsion
_geom_torsion_site_symmetry_1
_geom_torsion_site_symmetry_4
O7 Gd1 Gd2 O8 6.88(13) . .
O3 Gd1 Gd2 O8 179.60(12) 2_666 .
O4 Gd1 Gd2 O8 -101.42(17) . .
O2 Gd1 Gd2 O8 91.48(13) . .
O13 Gd1 Gd2 O8 -171.1(2) 1_455 .
O20 Gd1 Gd2 O8 -73.25(16) . .
O10 Gd1 Gd2 O8 20.77(17) . .
O1 Gd1 Gd2 O8 103.05(17) . .
P1 Gd1 Gd2 O8 96.73(11) . .
O7 Gd1 Gd2 O1 -96.17(17) . .
O3 Gd1 Gd2 O1 76.55(17) 2_666 .
O4 Gd1 Gd2 O1 155.5(2) . .
O2 Gd1 Gd2 O1 -11.57(16) . .
O13 Gd1 Gd2 O1 85.8(3) 1_455 .
O20 Gd1 Gd2 O1 -176.30(19) . .
O10 Gd1 Gd2 O1 -82.3(2) . .
P1 Gd1 Gd2 O1 -6.32(14) . .
O7 Gd1 Gd2 O19 -171.67(14) . .
O3 Gd1 Gd2 O19 1.04(14) 2_666 .
O4 Gd1 Gd2 O19 80.03(18) . .
O2 Gd1 Gd2 O19 -87.08(15) . .
O13 Gd1 Gd2 O19 10.3(2) 1_455 .
O20 Gd1 Gd2 O19 108.19(17) . .
O10 Gd1 Gd2 O19 -157.78(18) . .
O1 Gd1 Gd2 O19 -75.51(18) . .
P1 Gd1 Gd2 O19 -81.83(12) . .
O7 Gd1 Gd2 O5 88.77(14) . .
O3 Gd1 Gd2 O5 -98.52(13) 2_666 .
O4 Gd1 Gd2 O5 -19.53(17) . .
O2 Gd1 Gd2 O5 173.36(12) . .
O13 Gd1 Gd2 O5 -89.3(2) 1_455 .
O20 Gd1 Gd2 O5 8.63(15) . .
O10 Gd1 Gd2 O5 102.66(17) . .
O1 Gd1 Gd2 O5 -175.07(17) . .
P1 Gd1 Gd2 O5 178.61(10) . .
O7 Gd1 Gd2 O12 160.50(19) . .
O3 Gd1 Gd2 O12 -26.78(19) 2_666 .
O4 Gd1 Gd2 O12 52.2(2) . .
O2 Gd1 Gd2 O12 -114.90(19) . .
O13 Gd1 Gd2 O12 -17.5(3) 1_455 .
O20 Gd1 Gd2 O12 80.4(2) . .
O10 Gd1 Gd2 O12 174.4(2) . .
O1 Gd1 Gd2 O12 -103.3(2) . .
P1 Gd1 Gd2 O12 -109.65(17) . .
O7 Gd1 Gd2 O18 -85.80(15) . .
O3 Gd1 Gd2 O18 86.92(15) 2_666 .
O4 Gd1 Gd2 O18 165.90(18) . .
O2 Gd1 Gd2 O18 -1.20(14) . .
O13 Gd1 Gd2 O18 96.2(2) 1_455 .
O20 Gd1 Gd2 O18 -165.93(17) . .
O10 Gd1 Gd2 O18 -71.91(18) . .
O1 Gd1 Gd2 O18 10.37(18) . .
P1 Gd1 Gd2 O18 4.05(12) . .
O7 Gd1 Gd2 O11 9.99(18) . 1_655
O3 Gd1 Gd2 O11 -177.29(17) 2_666 1_655
O4 Gd1 Gd2 O11 -98.3(2) . 1_655
O2 Gd1 Gd2 O11 94.59(18) . 1_655
O13 Gd1 Gd2 O11 -168.0(3) 1_455 1_655
O20 Gd1 Gd2 O11 -70.1(2) . 1_655
O10 Gd1 Gd2 O11 23.9(2) . 1_655
O1 Gd1 Gd2 O11 106.2(2) . 1_655
P1 Gd1 Gd2 O11 99.83(16) . 1_655
O7 Gd1 Gd2 O4 108.30(17) . .
O3 Gd1 Gd2 O4 -78.98(17) 2_666 .
O2 Gd1 Gd2 O4 -167.10(16) . .
O13 Gd1 Gd2 O4 -69.7(3) 1_455 .
O20 Gd1 Gd2 O4 28.17(19) . .
O10 Gd1 Gd2 O4 122.2(2) . .
O1 Gd1 Gd2 O4 -155.5(2) . .
P1 Gd1 Gd2 O4 -161.86(14) . .
O7 Gd1 Gd2 P2 92.71(11) . .
O3 Gd1 Gd2 P2 -94.58(10) 2_666 .
O4 Gd1 Gd2 P2 -15.59(14) . .
O2 Gd1 Gd2 P2 177.31(9) . .
O13 Gd1 Gd2 P2 -85.3(2) 1_455 .
O20 Gd1 Gd2 P2 12.57(13) . .
O10 Gd1 Gd2 P2 106.60(15) . .
O1 Gd1 Gd2 P2 -171.13(14) . .
P1 Gd1 Gd2 P2 -177.45(4) . .
O7 Gd1 P1 O3 177.2(2) . .
O3 Gd1 P1 O3 15.7(2) 2_666 .
O4 Gd1 P1 O3 93.1(2) . .
O2 Gd1 P1 O3 -86.6(2) . .
O13 Gd1 P1 O3 -44.9(2) 1_455 .
O20 Gd1 P1 O3 158.4(5) . .
O10 Gd1 P1 O3 -113.2(2) . .
O1 Gd1 P1 O3 97.1(2) . .
Gd2 Gd1 P1 O3 104.15(18) . .
O7 Gd1 P1 O1 80.13(18) . .
O3 Gd1 P1 O1 -81.35(18) 2_666 .
O4 Gd1 P1 O1 -4.00(18) . .
O2 Gd1 P1 O1 176.3(2) . .
O13 Gd1 P1 O1 -141.96(19) 1_455 .
O20 Gd1 P1 O1 61.3(5) . .
O10 Gd1 P1 O1 149.74(18) . .
Gd2 Gd1 P1 O1 7.08(16) . .
O7 Gd1 P1 O2 -96.2(2) . .
O3 Gd1 P1 O2 102.32(19) 2_666 .
O4 Gd1 P1 O2 179.7(2) . .
O13 Gd1 P1 O2 41.7(2) 1_455 .
O20 Gd1 P1 O2 -115.0(5) . .
O10 Gd1 P1 O2 -26.60(19) . .
O1 Gd1 P1 O2 -176.3(2) . .
Gd2 Gd1 P1 O2 -169.25(18) . .
O7 Gd1 P1 C1 -7.4(2) . .
O3 Gd1 P1 C1 -168.9(2) 2_666 .
O4 Gd1 P1 C1 -91.6(2) . .
O2 Gd1 P1 C1 88.8(3) . .
O13 Gd1 P1 C1 130.5(2) 1_455 .
O20 Gd1 P1 C1 -26.3(5) . .
O10 Gd1 P1 C1 62.2(2) . .
O1 Gd1 P1 C1 -87.6(3) . .
Gd2 Gd1 P1 C1 -80.49(19) . .
O8 Gd2 P2 O6 -1.75(19) . .
O1 Gd2 P2 O6 -82.91(19) . .
O19 Gd2 P2 O6 -159.01(19) . .
O5 Gd2 P2 O6 94.4(3) . .
O12 Gd2 P2 O6 135.27(19) . .
O18 Gd2 P2 O6 -60.8(13) . .
O11 Gd2 P2 O6 66.48(19) 1_655 .
O4 Gd2 P2 O6 -94.9(2) . .
Gd1 Gd2 P2 O6 -77.50(17) . .
O8 Gd2 P2 O5 -96.1(2) . .
O1 Gd2 P2 O5 -177.3(2) . .
O19 Gd2 P2 O5 106.6(2) . .
O12 Gd2 P2 O5 40.9(2) . .
O18 Gd2 P2 O5 -155.2(13) . .
O11 Gd2 P2 O5 -27.9(2) 1_655 .
O4 Gd2 P2 O5 170.7(3) . .
Gd1 Gd2 P2 O5 -171.9(2) . .
O8 Gd2 P2 O4 93.20(18) . .
O1 Gd2 P2 O4 12.03(19) . .
O19 Gd2 P2 O4 -64.06(18) . .
O5 Gd2 P2 O4 -170.7(3) . .
O12 Gd2 P2 O4 -129.78(18) . .
O18 Gd2 P2 O4 34.1(13) . .
O11 Gd2 P2 O4 161.43(18) 1_655 .
Gd1 Gd2 P2 O4 17.44(16) . .
O8 Gd2 P2 C7 -176.4(2) . .
O1 Gd2 P2 C7 102.4(2) . .
O19 Gd2 P2 C7 26.3(3) . .
O5 Gd2 P2 C7 -80.3(3) . .
O12 Gd2 P2 C7 -39.4(3) . .
O18 Gd2 P2 C7 124.5(13) . .
O11 Gd2 P2 C7 -108.2(2) 1_655 .
O4 Gd2 P2 C7 90.4(3) . .
Gd1 Gd2 P2 C7 107.9(2) . .
O3 P1 C1 N1 27.2(5) . .
O1 P1 C1 N1 152.1(4) . .
O2 P1 C1 N1 -96.3(4) . .
Gd1 P1 C1 N1 -149.1(3) . .
P1 C1 N1 C6 65.0(6) . .
P1 C1 N1 C2 -171.3(4) . .
C6 N1 C2 C3 -57.2(7) . .
C1 N1 C2 C3 177.9(5) . .
N1 C2 C3 C4 57.2(8) . .
C2 C3 C4 C5 -56.4(9) . .
C3 C4 C5 C6 57.4(10) . .
C1 N1 C6 C5 179.8(6) . .
C2 N1 C6 C5 56.9(8) . .
C4 C5 C6 N1 -57.8(9) . .
O6 P2 C7 N2 -43.1(4) . .
O5 P2 C7 N2 80.7(4) . .
O4 P2 C7 N2 -164.5(3) . .
Gd2 P2 C7 N2 132.5(3) . .
P2 C7 N2 C12 96.7(5) . .
P2 C7 N2 C8 -138.1(4) . .
C12 N2 C8 C9 -54.3(7) . .
C7 N2 C8 C9 -179.6(5) . .
N2 C8 C9 C10 53.1(9) . .
C8 C9 C10 C11 -53.2(10) . .
C9 C10 C11 C12 56.1(9) . .
C8 N2 C12 C11 57.4(7) . .
C7 N2 C12 C11 -175.9(5) . .
C10 C11 C12 N2 -59.0(8) . .
O9 P3 C13 N3 65.2(4) . .
O7 P3 C13 N3 -175.1(4) . .
O8 P3 C13 N3 -55.7(4) . .
P3 C13 N3 C18 163.3(5) . .
P3 C13 N3 C14 -73.1(5) . .
C18 N3 C14 C15 -56.9(7) . .
C13 N3 C14 C15 179.9(5) . .
N3 C14 C15 C16 56.8(9) . .
C14 C15 C16 C17 -54.7(9) . .
C15 C16 C17 C18 53.7(9) . .
C14 N3 C18 C17 56.2(8) . .
C13 N3 C18 C17 -179.3(6) . .
C16 C17 C18 N3 -55.3(9) . .
O3 P1 O1 Gd2 81.6(5) . .
O2 P1 O1 Gd2 -151.7(5) . .
C1 P1 O1 Gd2 -37.4(6) . .
Gd1 P1 O1 Gd2 -154.6(6) . .
O3 P1 O1 Gd1 -123.77(17) . .
O2 P1 O1 Gd1 2.86(19) . .
C1 P1 O1 Gd1 117.2(2) . .
O8 Gd2 O1 P1 84.3(5) . .
O19 Gd2 O1 P1 -109.3(5) . .
O5 Gd2 O1 P1 159.3(5) . .
O12 Gd2 O1 P1 -82.0(5) . .
O18 Gd2 O1 P1 -17.1(5) . .
O11 Gd2 O1 P1 28.1(6) 1_655 .
O4 Gd2 O1 P1 167.4(5) . .
P2 Gd2 O1 P1 161.0(5) . .
Gd1 Gd2 O1 P1 153.1(6) . .
O8 Gd2 O1 Gd1 -68.85(14) . .
O19 Gd2 O1 Gd1 97.60(17) . .
O5 Gd2 O1 Gd1 6.2(2) . .
O12 Gd2 O1 Gd1 124.92(17) . .
O18 Gd2 O1 Gd1 -170.25(17) . .
O11 Gd2 O1 Gd1 -124.98(16) 1_655 .
O4 Gd2 O1 Gd1 14.32(12) . .
P2 Gd2 O1 Gd1 7.91(13) . .
O7 Gd1 O1 P1 -94.32(17) . .
O3 Gd1 O1 P1 93.13(17) 2_666 .
O4 Gd1 O1 P1 175.79(19) . .
O2 Gd1 O1 P1 -2.09(14) . .
O13 Gd1 O1 P1 53.4(2) 1_455 .
O20 Gd1 O1 P1 -162.8(2) . .
O10 Gd1 O1 P1 -38.4(2) . .
Gd2 Gd1 O1 P1 -168.6(3) . .
O7 Gd1 O1 Gd2 74.27(14) . .
O3 Gd1 O1 Gd2 -98.28(15) 2_666 .
O4 Gd1 O1 Gd2 -15.61(12) . .
O2 Gd1 O1 Gd2 166.50(19) . .
O13 Gd1 O1 Gd2 -138.05(14) 1_455 .
O20 Gd1 O1 Gd2 5.8(3) . .
O10 Gd1 O1 Gd2 130.17(13) . .
P1 Gd1 O1 Gd2 168.6(3) . .
O3 P1 O2 Gd1 125.33(18) . .
O1 P1 O2 Gd1 -3.1(2) . .
C1 P1 O2 Gd1 -114.8(2) . .
O7 Gd1 O2 P1 80.46(18) . .
O3 Gd1 O2 P1 -75.03(17) 2_666 .
O4 Gd1 O2 P1 -0.4(2) . .
O13 Gd1 O2 P1 -142.65(18) 1_455 .
O20 Gd1 O2 P1 155.7(3) . .
O10 Gd1 O2 P1 153.34(19) . .
O1 Gd1 O2 P1 2.13(14) . .
Gd2 Gd1 O2 P1 9.61(16) . .
O1 P1 O3 Gd1 39.4(4) . 2_666
O2 P1 O3 Gd1 -82.7(4) . 2_666
C1 P1 O3 Gd1 156.8(3) . 2_666
Gd1 P1 O3 Gd1 -27.4(4) . 2_666
O6 P2 O4 Gd1 -8.0(4) . .
O5 P2 O4 Gd1 -136.3(3) . .
C7 P2 O4 Gd1 108.1(4) . .
Gd2 P2 O4 Gd1 -128.9(4) . .
O6 P2 O4 Gd2 120.89(17) . .
O5 P2 O4 Gd2 -7.4(2) . .
C7 P2 O4 Gd2 -123.0(2) . .
O7 Gd1 O4 P2 60.7(4) . .
O3 Gd1 O4 P2 -139.5(4) 2_666 .
O2 Gd1 O4 P2 141.5(3) . .
O13 Gd1 O4 P2 -88.5(4) 1_455 .
O20 Gd1 O4 P2 -27.8(3) . .
O10 Gd1 O4 P2 11.4(5) . .
O1 Gd1 O4 P2 139.2(4) . .
P1 Gd1 O4 P2 141.3(3) . .
Gd2 Gd1 O4 P2 124.9(4) . .
O7 Gd1 O4 Gd2 -64.27(14) . .
O3 Gd1 O4 Gd2 95.54(14) 2_666 .
O2 Gd1 O4 Gd2 16.6(2) . .
O13 Gd1 O4 Gd2 146.57(14) 1_455 .
O20 Gd1 O4 Gd2 -152.70(17) . .
O10 Gd1 O4 Gd2 -113.57(19) . .
O1 Gd1 O4 Gd2 14.27(11) . .
P1 Gd1 O4 Gd2 16.39(13) . .
O8 Gd2 O4 P2 -81.21(17) . .
O1 Gd2 O4 P2 -167.3(2) . .
O19 Gd2 O4 P2 113.68(18) . .
O5 Gd2 O4 P2 5.27(15) . .
O12 Gd2 O4 P2 59.4(2) . .
O18 Gd2 O4 P2 -175.2(2) . .
O11 Gd2 O4 P2 -26.2(2) 1_655 .
Gd1 Gd2 O4 P2 -151.8(3) . .
O8 Gd2 O4 Gd1 70.54(15) . .
O1 Gd2 O4 Gd1 -15.52(13) . .
O19 Gd2 O4 Gd1 -94.57(16) . .
O5 Gd2 O4 Gd1 157.0(2) . .
O12 Gd2 O4 Gd1 -148.83(13) . .
O18 Gd2 O4 Gd1 -23.5(3) . .
O11 Gd2 O4 Gd1 125.54(14) 1_655 .
P2 Gd2 O4 Gd1 151.8(3) . .
O6 P2 O5 Gd2 -118.26(19) . .
O4 P2 O5 Gd2 8.1(2) . .
C7 P2 O5 Gd2 125.5(2) . .
O8 Gd2 O5 P2 78.84(19) . .
O1 Gd2 O5 P2 3.4(3) . .
O19 Gd2 O5 P2 -76.2(2) . .
O12 Gd2 O5 P2 -139.1(2) . .
O18 Gd2 O5 P2 175.2(3) . .
O11 Gd2 O5 P2 153.6(2) 1_655 .
O4 Gd2 O5 P2 -5.43(15) . .
Gd1 Gd2 O5 P2 7.16(18) . .
O5 P2 O6 Gd3 9.7(4) . .
O4 P2 O6 Gd3 -113.1(3) . .
C7 P2 O6 Gd3 127.6(3) . .
Gd2 P2 O6 Gd3 -48.1(3) . .
O9 Gd3 O6 P2 78.7(3) . .
O22 Gd3 O6 P2 125.5(3) . .
O21 Gd3 O6 P2 8.0(3) . .
O16 Gd3 O6 P2 -141.3(3) . .
O15 Gd3 O6 P2 -65.3(4) 2_767 .
O14 Gd3 O6 P2 -67.8(3) . .
O17 Gd3 O6 P2 156.7(3) 2_667 .
O9 P3 O7 Gd1 -92.9(3) . .
O8 P3 O7 Gd1 36.9(4) . .
C13 P3 O7 Gd1 151.4(3) . .
O3 Gd1 O7 P3 -44.1(5) 2_666 .
O4 Gd1 O7 P3 8.6(3) . .
O2 Gd1 O7 P3 -120.7(3) . .
O13 Gd1 O7 P3 151.8(3) 1_455 .
O20 Gd1 O7 P3 84.7(3) . .
O10 Gd1 O7 P3 162.0(3) . .
O1 Gd1 O7 P3 -61.4(3) . .
P1 Gd1 O7 P3 -91.5(3) . .
Gd2 Gd1 O7 P3 -26.8(3) . .
O9 P3 O8 Gd2 108.5(3) . .
O7 P3 O8 Gd2 -21.3(4) . .
C13 P3 O8 Gd2 -134.4(3) . .
O1 Gd2 O8 P3 42.2(3) . .
O19 Gd2 O8 P3 9.3(6) . .
O5 Gd2 O8 P3 -87.4(3) . .
O12 Gd2 O8 P3 -151.8(3) . .
O18 Gd2 O8 P3 117.6(3) . .
O11 Gd2 O8 P3 -172.3(4) 1_655 .
O4 Gd2 O8 P3 -27.8(3) . .
P2 Gd2 O8 P3 -58.2(3) . .
Gd1 Gd2 O8 P3 5.9(3) . .
O7 P3 O9 Gd3 98.7(4) . .
O8 P3 O9 Gd3 -31.1(4) . .
C13 P3 O9 Gd3 -147.5(3) . .
O6 Gd3 O9 P3 -39.3(4) . .
O22 Gd3 O9 P3 162.9(4) . .
O21 Gd3 O9 P3 58.8(4) . .
O16 Gd3 O9 P3 -126.7(3) . .
O15 Gd3 O9 P3 107.7(4) 2_767 .
O14 Gd3 O9 P3 9.7(5) . .
O17 Gd3 O9 P3 -114.6(4) 2_667 .
O11 C19 O10 Gd1 -179.3(4) . .
C20 C19 O10 Gd1 -0.1(5) 1_455 .
O7 Gd1 O10 C19 -174.6(4) . .
O3 Gd1 O10 C19 19.5(4) 2_666 .
O4 Gd1 O10 C19 -122.1(3) . .
O2 Gd1 O10 C19 95.8(4) . .
O13 Gd1 O10 C19 -2.3(3) 1_455 .
O20 Gd1 O10 C19 -83.2(4) . .
O1 Gd1 O10 C19 127.3(3) . .
P1 Gd1 O10 C19 108.8(3) . .
Gd2 Gd1 O10 C19 171.6(3) . .
O10 C19 O11 Gd2 173.9(4) . 1_455
C20 C19 O11 Gd2 -5.4(5) 1_455 1_455
O13 C20 O12 Gd2 178.9(4) . .
C19 C20 O12 Gd2 -2.7(6) 1_655 .
O8 Gd2 O12 C20 -21.5(5) . .
O1 Gd2 O12 C20 137.9(4) . .
O19 Gd2 O12 C20 167.1(4) . .
O5 Gd2 O12 C20 -87.1(4) . .
O18 Gd2 O12 C20 75.3(4) . .
O11 Gd2 O12 C20 0.1(4) 1_655 .
O4 Gd2 O12 C20 -132.1(4) . .
P2 Gd2 O12 C20 -106.0(4) . .
Gd1 Gd2 O12 C20 -162.4(3) . .
O12 C20 O13 Gd1 171.3(4) . 1_655
C19 C20 O13 Gd1 -7.1(6) 1_655 1_655
O15 C21 O14 Gd3 -175.9(4) . .
C21 C21 O14 Gd3 4.7(7) 2_767 .
O6 Gd3 O14 C21 173.3(4) . .
O9 Gd3 O14 C21 121.4(4) . .
O22 Gd3 O14 C21 -16.9(5) . .
O21 Gd3 O14 C21 74.1(4) . .
O16 Gd3 O14 C21 -85.7(4) . .
O15 Gd3 O14 C21 -4.8(3) 2_767 .
O17 Gd3 O14 C21 -132.8(3) 2_667 .
O14 C21 O15 Gd3 -175.4(4) . 2_767
C21 C21 O15 Gd3 4.0(7) 2_767 2_767
O17 C22 O16 Gd3 -177.5(5) . .
C22 C22 O16 Gd3 2.4(8) 2_667 .
O6 Gd3 O16 C22 -71.6(4) . .
O9 Gd3 O16 C22 10.3(5) . .
O22 Gd3 O16 C22 77.8(4) . .
O21 Gd3 O16 C22 -179.5(4) . .
O15 Gd3 O16 C22 151.8(4) 2_767 .
O14 Gd3 O16 C22 -140.3(4) . .
O17 Gd3 O16 C22 -2.6(4) 2_667 .
O16 C22 O17 Gd3 -177.7(4) . 2_667
C22 C22 O17 Gd3 2.4(8) 2_667 2_667
